data_2102071
loop_
_publ_author_name
'Penicaud, Alain'
'Boubekeur, Kamal'
'Kotov, Alexander I.'
'Yagubskii, Eduard B.'

_publ_section_title
;
 Novel infinite three-dimensional network of neutral fullerene
 molecules in (C~60~)~8~(twin-TDAS)~6~
;
_journal_issue 3
_journal_name_full 'Acta Crystallographica Section B'
_journal_page_first 497
_journal_page_last 500
_journal_paper_doi 10.1107/S0108768199016560
_journal_volume 56
_journal_year 2000
_chemical_formula_structural '(C60)4 (C4 N4 S6)3'
_chemical_formula_sum 'C252 N12 S18'
_chemical_formula_weight 3771.72
_chemical_name_common (C60)4(twin-TDAS)3
_chemical_name_systematic
;
 ?
;
_space_group_IT_number 197
_symmetry_cell_setting cubic
_symmetry_space_group_name_Hall 'I 2 2 3'
_symmetry_space_group_name_H-M 'I 2 3'
_audit_creation_method SHELXL
_cell_angle_alpha 90.00
_cell_angle_beta 90.00
_cell_angle_gamma 90.00
_cell_formula_units_Z 2
_cell_length_a 18.8492(10)
_cell_length_b 18.8492(10)
_cell_length_c 18.8492(10)
_cell_measurement_reflns_used 5000
_cell_measurement_temperature 100(2)
_cell_measurement_theta_max 25.15
_cell_measurement_theta_min 1.45
_cell_volume 6697.0(6)
_computing_cell_refinement 'SELECT (Stoe IPDS)'
_computing_data_collection 'EXPOSE (Stoe IPDS)'
_computing_data_reduction 'INTEGRATE (Stoe IPDS)'
_computing_molecular_graphics 'ORTEP (Johnson, 1976)'
_computing_publication_material 'SHELXL-97 (Sheldrick, 1997)'
_computing_structure_refinement 'SHELXL-97 (Sheldrick, 1997)'
_computing_structure_solution 'SHELXS-86 (Sheldrick, 1990)'
_diffrn_ambient_temperature 100(2)
_diffrn_detector_area_resol_mean 6.66
_diffrn_measured_fraction_theta_max 1.0
_diffrn_measurement_device_type 'Stoe IPDS'
_diffrn_measurement_method 'Rotation, \D\f=1.2\%'
_diffrn_radiation_monochromator graphite
_diffrn_radiation_source 'fine-focus sealed tube'
_diffrn_radiation_type MoK\a
_diffrn_radiation_wavelength .71073
_diffrn_reflns_av_R_equivalents .0143
_diffrn_reflns_av_sigmaI/netI .1138
_diffrn_reflns_limit_h_max 14
_diffrn_reflns_limit_h_min -14
_diffrn_reflns_limit_k_max 15
_diffrn_reflns_limit_k_min 0
_diffrn_reflns_limit_l_max 21
_diffrn_reflns_limit_l_min 2
_diffrn_reflns_number 12851
_diffrn_reflns_theta_full 25.15
_diffrn_reflns_theta_max 25.15
_diffrn_reflns_theta_min 2.16
_diffrn_standards_decay_% 0
_exptl_absorpt_coefficient_mu .380
_exptl_absorpt_correction_T_max .916
_exptl_absorpt_correction_T_min .871
_exptl_absorpt_correction_type refdelf
_exptl_absorpt_process_details 'ABSCOR (Stoe, IPDS)'
_exptl_crystal_colour black
_exptl_crystal_density_diffrn 1.870
_exptl_crystal_density_meas ?
_exptl_crystal_density_method .
_exptl_crystal_description plate-like
_exptl_crystal_F_000 3768
_exptl_crystal_size_max .37
_exptl_crystal_size_mid .27
_exptl_crystal_size_min .23
_refine_diff_density_max .456
_refine_diff_density_min -.224
_refine_ls_abs_structure_details 'Flack H D (1983), Acta Cryst. A39, 876-881'
_refine_ls_abs_structure_Flack -.04(15)
_refine_ls_extinction_method none
_refine_ls_goodness_of_fit_all .560
_refine_ls_goodness_of_fit_obs .613
_refine_ls_matrix_type full
_refine_ls_number_parameters 213
_refine_ls_number_reflns 1764
_refine_ls_number_restraints 0
_refine_ls_restrained_S_all .560
_refine_ls_restrained_S_obs .613
_refine_ls_R_factor_all .0637
_refine_ls_R_factor_obs .0456
_refine_ls_shift/esd_max .001
_refine_ls_shift/esd_mean .000
_refine_ls_structure_factor_coef Fsqd
_refine_ls_weighting_details 'w=1/[\s^2^(Fo^2^)+(0.1321P)^2^+0.0000P] where P=(Fo^2^+2Fc^2^)/3'
_refine_ls_weighting_scheme calc
_refine_ls_wR_factor_all .1162
_refine_ls_wR_factor_obs .1045
_reflns_number_observed 1243
_reflns_number_total 1764
_reflns_observed_criterion >2sigma(I)
_cod_data_source_file cf0010.cif
_cod_data_source_block tdasbt
_cod_depositor_comments
;
The following automatic conversions were performed:

'_refine_ls_weighting_scheme' value 'calc
w=1/[\s^2^(Fo^2^)+(0.1321P)^2^+0.0000P] where P=(Fo^2^+2Fc^2^)/3' was
changed to 'calc'. New tag '_refine_ls_weighting_details' was
created. The value of the new tag was set to
'w=1/[\s^2^(Fo^2^)+(0.1321P)^2^+0.0000P] where P=(Fo^2^+2Fc^2^)/3'.

Automatic conversion script
Id: cif_fix_values 3143 2015-03-26 13:38:13Z robertas 

2019-09-12
Z value and formula fixed to values more according to usual
chemical conventions.                 miguel
;
_cod_original_formula_sum 'C504 N24 S36'
_cod_original_formula_weight 7543.44
_cod_original_formula_structural '(C60)8 (C4 N4 S6)6'
_cod_original_formula_moiety 'C504 N24 S36'
_cod_original_formula_units_Z 1
_cod_original_sg_symbol_H-M 'I 23'
_cod_database_code 2102071
_cod_database_fobs_code 2102071

loop_
_symmetry_equiv_pos_as_xyz
'x, y, z'
'-x, -y, z'
'-x, y, -z'
'x, -y, -z'
'z, x, y'
'z, -x, -y'
'-z, -x, y'
'-z, x, -y'
'y, z, x'
'-y, z, -x'
'y, -z, -x'
'-y, -z, x'
'x+1/2, y+1/2, z+1/2'
'-x+1/2, -y+1/2, z+1/2'
'-x+1/2, y+1/2, -z+1/2'
'x+1/2, -y+1/2, -z+1/2'
'z+1/2, x+1/2, y+1/2'
'z+1/2, -x+1/2, -y+1/2'
'-z+1/2, -x+1/2, y+1/2'
'-z+1/2, x+1/2, -y+1/2'
'y+1/2, z+1/2, x+1/2'
'-y+1/2, z+1/2, -x+1/2'
'y+1/2, -z+1/2, -x+1/2'
'-y+1/2, -z+1/2, x+1/2'

loop_
_atom_site_aniso_label
_atom_site_aniso_U_11
_atom_site_aniso_U_22
_atom_site_aniso_U_33
_atom_site_aniso_U_12
_atom_site_aniso_U_13
_atom_site_aniso_U_23
S1 .0260(9) .0242(9) .0150(8) .0032(8) .000 .000
S2 .0203(7) .0497(9) .0195(7) -.0168(6) -.0004(5) .0062(6)
N1 .025(2) .030(2) .018(2) -.005(2) .005(2) -.002(2)
C1 .016(2) .016(2) .015(2) -.001(2) -.002(2) .001(2)
C2 .058(4) .050(4) .043(4) -.005(3) -.005(3) -.037(3)
C3 .082(5) .030(3) .055(4) -.035(3) .009(4) -.032(3)
C4 .038(3) .048(3) .026(3) .000(3) .009(3) -.029(3)
C5 .079(5) .016(3) .065(4) -.006(3) .013(4) -.010(3)
C6 .063(4) .054(4) .011(3) .022(3) .015(3) -.004(3)
C7 .111(7) .019(4) .058(4) .042(4) .010(4) -.003(3)
C8 .050(4) .026(3) .029(3) .021(3) .012(3) -.013(2)
C9 .064(4) .049(4) .024(3) -.008(3) .030(3) .000(3)
C10 .042(4) .021(3) .068(5) .019(3) -.011(3) -.001(3)
C11 .029(3) .062(4) .040(4) .023(3) .008(3) -.019(3)
C12 .035(4) .061(4) .039(4) -.010(3) -.025(3) .002(3)
C13 .043(3) .029(3) .054(4) .007(3) -.009(3) .017(3)
C14 .025(3) .053(4) .050(4) .027(3) .002(3) .006(3)
C15 .031(3) .050(4) .028(3) .014(3) -.007(2) .020(3)
C16 .044(4) .091(6) .023(3) .018(4) -.005(3) .023(4)
C17 .018(3) .060(5) .062(4) .015(3) -.001(3) .031(4)
C18 .023(3) .033(3) .047(4) .008(2) -.024(3) -.001(3)
C19 .015(3) .064(5) .098(6) -.010(3) .001(3) .022(5)
C20 .050(4) .090(6) .028(3) .011(4) -.024(3) -.032(3)
C21 .047(4) .050(4) .052(4) -.009(4) -.030(3) -.010(3)

loop_
_atom_site_label
_atom_site_fract_x
_atom_site_fract_y
_atom_site_fract_z
_atom_site_U_iso_or_equiv
_atom_site_thermal_displace_type
_atom_site_calc_flag
_atom_site_refinement_flags
_atom_site_occupancy
_atom_site_type_symbol
S1 1.0000 .5000 .77492(8) .0218(4) Uani d S 1 S
S2 .91245(6) .45675(7) .96721(6) .0299(4) Uani d . 1 S
N1 1.0595(2) .5267(2) .8308(2) .0241(9) Uani d . 1 N
C1 .9651(2) .4843(2) .8958(2) .0158(9) Uani d . 1 C
C2 .8494(3) .9308(3) .9509(3) .051(2) Uani d . 1 C
C3 .8678(4) .9719(3) .8913(4) .056(2) Uani d . 1 C
C4 .7768(3) .9162(3) .9632(3) .0373(14) Uani d . 1 C
C5 .8135(4) .9972(3) .8409(4) .053(2) Uani d . 1 C
C6 .7680(3) .8441(3) .9913(3) .043(2) Uani d . 1 C
C7 .7455(5) .9824(3) .8520(4) .063(2) Uani d . 1 C
C8 .7237(3) .9421(3) .9154(3) .0350(14) Uani d . 1 C
C9 .7122(4) .8044(3) .9702(3) .046(2) Uani d . 1 C
C10 .6994(3) .9602(3) .7898(4) .044(2) Uani d . 1 C
C11 .6672(3) .8984(3) .8951(3) .044(2) Uani d . 1 C
C12 1.1622(3) .6678(4) .5778(3) .045(2) Uani d . 1 C
C13 .7281(3) .9549(3) .7254(3) .0421(15) Uani d . 1 C
C14 .6515(3) .9095(4) .8185(3) .043(2) Uani d . 1 C
C15 .7087(3) .8981(3) .6810(3) .0363(15) Uani d . 1 C
C16 .7710(4) .8757(4) .6412(3) .053(2) Uani d . 1 C
C17 .6324(3) .8535(4) .7775(4) .047(2) Uani d . 1 C
C18 .6605(3) .8484(3) .7074(3) .0341(14) Uani d . 1 C
C19 .6267(3) .7815(4) .8078(5) .059(2) Uani d . 1 C
C20 .7304(4) .7546(4) .6533(3) .056(2) Uani d . 1 C
C21 .6719(4) .7733(4) .6919(4) .050(2) Uani d . 1 C

loop_
_atom_type_symbol
_atom_type_description
_atom_type_scat_dispersion_real
_atom_type_scat_dispersion_imag
_atom_type_scat_source
C C .0033 .0016 'International Tables Vol C Tables 4.2.6.8 and 6.1.1.4'
N N .0061 .0033 'International Tables Vol C Tables 4.2.6.8 and 6.1.1.4'
S S .1246 .1234 'International Tables Vol C Tables 4.2.6.8 and 6.1.1.4'

loop_
_geom_angle_atom_site_label_1
_geom_angle_atom_site_label_2
_geom_angle_atom_site_label_3
_geom_angle_site_symmetry_1
_geom_angle_site_symmetry_3
_geom_angle
N1 S1 N1 2_765 . 98.8(3)
C1 S2 S2 . 4_567 103.2(2)
C1 N1 S1 2_765 . 108.0(3)
N1 C1 C1 2_765 2_765 112.6(3)
N1 C1 S2 2_765 . 117.7(3)
C1 C1 S2 2_765 . 129.70(14)
C3 C2 C4 . . 118.3(6)
C3 C2 C3 . 5 121.7(7)
C4 C2 C3 . 5 108.5(6)
C2 C3 C2 . 9 118.3(7)
C2 C3 C5 . . 121.4(6)
C2 C3 C5 9 . 107.4(6)
C8 C4 C2 . . 120.6(6)
C8 C4 C6 . . 117.6(5)
C2 C4 C6 . . 110.3(5)
C7 C5 C3 . . 120.0(6)
C7 C5 C6 . 9 120.2(7)
C3 C5 C6 . 9 107.5(6)
C9 C6 C4 . . 119.6(6)
C9 C6 C5 . 5 121.6(6)
C4 C6 C5 . 5 106.3(6)
C5 C7 C10 . . 119.1(6)
C5 C7 C8 . . 120.3(7)
C10 C7 C8 . . 109.0(7)
C11 C8 C4 . . 120.3(5)
C11 C8 C7 . . 107.0(6)
C4 C8 C7 . . 119.4(6)
C6 C9 C12 . 16_466 120.3(6)
C6 C9 C13 . 5 117.5(6)
C12 C9 C13 16_466 5 110.3(6)
C13 C10 C14 . . 123.6(6)
C13 C10 C7 . . 119.5(6)
C14 C10 C7 . . 104.8(6)
C12 C11 C8 16_466 . 119.4(6)
C12 C11 C14 16_466 . 118.9(6)
C8 C11 C14 . . 109.6(6)
C11 C12 C9 16_566 16_566 122.7(6)
C11 C12 C16 16_566 18_566 120.4(6)
C9 C12 C16 16_566 18_566 105.5(6)
C10 C13 C15 . . 119.6(6)
C10 C13 C9 . 9 122.0(6)
C15 C13 C9 . 9 107.4(5)
C17 C14 C10 . . 118.3(6)
C17 C14 C11 . . 119.7(6)
C10 C14 C11 . . 109.6(6)
C18 C15 C13 . . 117.8(5)
C18 C15 C16 . . 121.0(6)
C13 C15 C16 . . 108.6(6)
C19 C16 C15 9 . 120.5(7)
C19 C16 C12 9 24_664 120.2(6)
C15 C16 C12 . 24_664 108.3(6)
C14 C17 C18 . . 118.8(5)
C14 C17 C19 . . 120.9(6)
C18 C17 C19 . . 108.9(6)
C15 C18 C17 . . 121.8(5)
C15 C18 C21 . . 118.8(5)
C17 C18 C21 . . 107.8(6)
C16 C19 C20 5 5 119.2(6)
C16 C19 C17 5 . 119.8(7)
C20 C19 C17 5 . 108.2(7)
C21 C20 C21 . 9 121.6(8)
C21 C20 C19 . 9 122.1(7)
C21 C20 C19 9 9 105.4(6)
C20 C21 C20 . 5 118.3(8)
C20 C21 C18 . . 118.4(6)
C20 C21 C18 5 . 109.7(7)

loop_
_geom_bond_atom_site_label_1
_geom_bond_atom_site_label_2
_geom_bond_site_symmetry_2
_geom_bond_distance
_geom_bond_publ_flag
S1 N1 2_765 1.619(4) yes
S1 N1 . 1.619(4) yes
S2 C1 . 1.752(4) yes
S2 S2 4_567 2.046(3) yes
N1 C1 2_765 1.326(5) yes
C1 N1 2_765 1.327(5) yes
C1 C1 2_765 1.442(9) yes
C2 C3 . 1.409(9) yes
C2 C4 . 1.415(8) yes
C2 C3 5 1.479(9) yes
C3 C2 9 1.479(9) yes
C3 C5 . 1.475(10) yes
C4 C8 . 1.431(9) yes
C4 C6 . 1.470(8) yes
C5 C7 . 1.329(10) yes
C5 C6 9 1.493(8) yes
C6 C9 . 1.350(9) yes
C6 C5 5 1.493(9) yes
C7 C10 . 1.518(10) yes
C7 C8 . 1.474(9) yes
C8 C11 . 1.400(9) yes
C9 C12 16_466 1.407(9) yes
C9 C13 5 1.488(9) yes
C10 C13 . 1.333(9) yes
C10 C14 . 1.421(9) yes
C11 C12 16_466 1.353(8) yes
C11 C14 . 1.489(9) yes
C12 C11 16_566 1.353(8) yes
C12 C9 16_566 1.407(9) yes
C12 C16 18_566 1.503(10) yes
C13 C15 . 1.407(9) yes
C13 C9 9 1.488(9) yes
C14 C17 . 1.356(10) yes
C15 C18 . 1.396(8) yes
C15 C16 . 1.455(9) yes
C16 C19 9 1.323(10) yes
C16 C12 24_664 1.503(10) yes
C17 C18 . 1.426(9) yes
C17 C19 . 1.476(9) yes
C18 C21 . 1.461(9) yes
C19 C16 5 1.323(10) yes
C19 C20 5 1.479(11) yes
C20 C21 . 1.367(10) yes
C20 C21 9 1.475(10) yes
C20 C19 9 1.479(11) yes
C21 C20 5 1.475(10) yes
